data_1574882
loop_
_publ_author_name
'Park, Kyoung Chul'
'Lim, Jaewoong'
'Thaggard, Grace C.'
'Maldeni Kankanamalage, Buddhima K. P.'
'Lehman-Andino, Ingrid'
'Liu, Yuan'
'Burrell, Jennii M.'
'Martin, Corey R.'
'Ta, An T.'
'Greytak, Andrew B.'
'Amoroso, Jake W.'
'DiPrete, David D.'
'Smith, Mark D.'
'Phillpot, Simon R.'
'Shustova, Natalia B.'

_publ_section_title
;
 Stimuli-responsive photoswitch-actinide binding: a match made in MOFs.
;
_journal_issue 31
_journal_name_full 'Chemical science'
_journal_page_first 14115
_journal_page_last 14126
_journal_paper_doi 10.1039/d5sc03171k
_journal_volume 16
_journal_year 2025
_chemical_formula_moiety 'C19 H20 N4 O12 U'
_chemical_formula_sum 'C19 H20 N4 O12 U'
_chemical_formula_weight 734.42
_space_group_crystal_system triclinic
_space_group_IT_number 2
_space_group_name_Hall '-P 1'
_space_group_name_H-M_alt 'P -1'
_atom_sites_solution_hydrogens mixed
_atom_sites_solution_primary dual
_atom_sites_solution_secondary difmap
_audit_creation_date 2024-06-06
_audit_creation_method
;
Olex2 1.5
(compiled 2024.02.16 svn.r378c4104 for OlexSys, GUI svn.r6928)
;
_audit_update_record
;
2024-12-10 deposited with the CCDC.	2025-06-13 downloaded from the CCDC.
;
_cell_angle_alpha 106.7650(10)
_cell_angle_beta 113.8720(10)
_cell_angle_gamma 92.5920(10)
_cell_formula_units_Z 2
_cell_length_a 10.8763(4)
_cell_length_b 10.8816(4)
_cell_length_c 11.2207(4)
_cell_measurement_reflns_used 9624
_cell_measurement_temperature 100(2)
_cell_measurement_theta_max 30.066
_cell_measurement_theta_min 2.224
_cell_volume 1142.70(7)
_computing_cell_refinement 'SAINT V8.40B (Bruker, 2016)'
_computing_data_collection 'Bruker APEX3 v2019.1-0 (Bruker, 2019)'
_computing_data_reduction 'SAINT V8.40B (Bruker, 2016)'
_computing_molecular_graphics 'OLEX2 (Dolomanov et al., 2009)'
_computing_publication_material 'OLEX2 (Dolomanov et al., 2009)'
_computing_structure_refinement 'XL (Sheldrick, 2015)'
_computing_structure_solution 'XT (Sheldrick, 2015)'
_diffrn_ambient_temperature 100(2)
_diffrn_detector PHOTON-II
_diffrn_detector_area_resol_mean 7.39
_diffrn_detector_type 'area detector'
_diffrn_measured_fraction_theta_full 1.000
_diffrn_measured_fraction_theta_max 0.999
_diffrn_measurement_device 'three-circle diffractometer'
_diffrn_measurement_device_type 'Bruker D8 Quest'
_diffrn_measurement_method '\w and \f scans'
_diffrn_radiation_monochromator 'mirror optics'
_diffrn_radiation_probe x-ray
_diffrn_radiation_type MoK\a
_diffrn_radiation_wavelength 0.71073
_diffrn_reflns_av_R_equivalents 0.0601
_diffrn_reflns_av_unetI/netI 0.0314
_diffrn_reflns_Laue_measured_fraction_full 1.000
_diffrn_reflns_Laue_measured_fraction_max 0.999
_diffrn_reflns_limit_h_max 14
_diffrn_reflns_limit_h_min -14
_diffrn_reflns_limit_k_max 14
_diffrn_reflns_limit_k_min -14
_diffrn_reflns_limit_l_max 14
_diffrn_reflns_limit_l_min -14
_diffrn_reflns_number 44146
_diffrn_reflns_point_group_measured_fraction_full 1.000
_diffrn_reflns_point_group_measured_fraction_max 0.999
_diffrn_reflns_theta_full 25.242
_diffrn_reflns_theta_max 27.539
_diffrn_reflns_theta_min 1.989
_diffrn_source 'microfocus sealed X-ray tube'
_diffrn_source_current 1.0
_diffrn_source_power 0.05
_diffrn_source_type 'Incoatec I\ms'
_diffrn_source_voltage 50.0
_diffrn_standards_number 0
_exptl_absorpt_coefficient_mu 7.176
_exptl_absorpt_correction_T_max 0.2617
_exptl_absorpt_correction_T_min 0.1965
_exptl_absorpt_correction_type multi-scan
_exptl_absorpt_process_details
;
SADABS-2016/2 (Bruker,2016/2) was used for absorption correction.
wR2(int) was 0.1341 before and 0.0654 after correction.
The Ratio of minimum to maximum transmission is 0.7509.
The \l/2 correction factor is Not present.
;
_exptl_crystal_colour orange
_exptl_crystal_colour_primary orange
_exptl_crystal_density_diffrn 2.134
_exptl_crystal_description plate
_exptl_crystal_F_000 700
_exptl_crystal_size_max 0.12
_exptl_crystal_size_mid 0.08
_exptl_crystal_size_min 0.04
_refine_diff_density_max 1.399
_refine_diff_density_min -2.132
_refine_diff_density_rms 0.208
_refine_ls_extinction_coef 0.0016(4)
_refine_ls_extinction_expression Fc^*^=kFc[1+0.001xFc^2^\l^3^/sin(2\q)]^-1/4^
_refine_ls_extinction_method 'SHELXL-2019/2 (Sheldrick 2019)'
_refine_ls_goodness_of_fit_ref 1.313
_refine_ls_hydrogen_treatment mixed
_refine_ls_matrix_type full
_refine_ls_number_parameters 337
_refine_ls_number_reflns 5262
_refine_ls_number_restraints 1
_refine_ls_restrained_S_all 1.313
_refine_ls_R_factor_all 0.0356
_refine_ls_R_factor_gt 0.0332
_refine_ls_shift/su_max 0.000
_refine_ls_shift/su_mean 0.000
_refine_ls_structure_factor_coef Fsqd
_refine_ls_weighting_details 'w=1/[\s^2^(Fo^2^)+(0.0442P)^2^+2.9994P] where P=(Fo^2^+2Fc^2^)/3'
_refine_ls_weighting_scheme calc
_refine_ls_wR_factor_gt 0.0944
_refine_ls_wR_factor_ref 0.0952
_reflns_Friedel_coverage 0.000
_reflns_number_gt 4914
_reflns_number_total 5262
_reflns_threshold_expression 'I > 2\s(I)'
_cod_data_source_file d5sc03171k2.cif
_cod_data_source_block bm_vial5_uo2
_cod_depositor_comments
;
The following automatic conversions were performed:

data item '_diffrn_radiation_probe' value 'X-ray' was changed to
'x-ray' in accordance with the
/home/data/users/saulius/crontab/automatic-downloads/rss-feeds/RSC/lib/dictionaries/cif_core.dic
dictionary named 'cif_core.dic' version 2.4.2 last updated on
2011-04-26.

Automatic conversion script
Id: cif_fix_values 8170 2020-07-09 18:12:32Z antanas 

 Adding full bibliography for 1574882--1574883.cif.
;
_cod_database_code 1574882
_shelx_shelxl_version_number 2019/3
_shelx_space_group_comment
;
The symmetry employed for this shelxl refinement is uniquely defined
by the following loop, which should always be used as a source of
symmetry information in preference to the above space-group names.
They are only intended as comments.
;
_shelx_estimated_absorpt_t_max 0.762
_shelx_estimated_absorpt_t_min 0.480
_olex2_refinement_description
;
1. Fixed Uiso
 At 1.2 times of:
  All C(H) groups
 At 1.5 times of:
  All C(H,H,H) groups
2. Restrained distances
 O6-H6B \\sim O6-H6A
 with sigma of 0.02
3.a Aromatic/amide H refined with riding coordinates:
 C5(H5), C6(H6), C7(H7), C8(H8), C12(H12), C13(H13), C16(H16), C17(H17),
 C19(H19)
3.b Idealised Me refined as rotating group:
 C9(H9A,H9B,H9C), C10(H10A,H10B,H10C), C11(H11A,H11B,H11C)
;
_olex2_submission_special_instructions 'No special instructions were received'

loop_
_space_group_symop_operation_xyz
'x, y, z'
'-x, -y, -z'

loop_
_atom_site_label
_atom_site_type_symbol
_atom_site_fract_x
_atom_site_fract_y
_atom_site_fract_z
_atom_site_U_iso_or_equiv
_atom_site_adp_type
_atom_site_occupancy
_atom_site_site_symmetry_order
_atom_site_calc_flag
_atom_site_refinement_flags_posn
_atom_site_refinement_flags_adp
_atom_site_refinement_flags_occupancy
_atom_site_disorder_assembly
_atom_site_disorder_group
U1 U 0.09767(2) 0.33786(2) 0.65786(2) 0.01750(9) Uani 1 1 d . . . . .
O1 O 0.2669(4) 0.3355(4) 0.5877(4) 0.0211(8) Uani 1 1 d . . . . .
O2 O 0.3976(5) 0.4816(4) 0.1516(5) 0.0342(10) Uani 1 1 d . . . . .
O3 O 0.5503(5) 0.3637(5) 0.2117(5) 0.0366(11) Uani 1 1 d . . . . .
O4 O 0.1101(4) 0.1767(4) 0.6614(5) 0.0245(8) Uani 1 1 d . . . . .
O5 O 0.0819(4) 0.4977(4) 0.6560(4) 0.0235(8) Uani 1 1 d . . . . .
O6 O 0.3283(4) 0.4263(5) 0.8591(5) 0.0294(10) Uani 1 1 d D . . . .
H6A H 0.383(6) 0.477(6) 0.853(7) 0.030(19) Uiso 1 1 d D . . . .
H6B H 0.339(7) 0.446(6) 0.940(5) 0.018(16) Uiso 1 1 d D . . . .
O7 O 0.0035(4) 0.2456(4) 0.4002(4) 0.0248(8) Uani 1 1 d . . . . .
O8 O -0.1476(4) 0.2607(4) 0.4798(4) 0.0252(8) Uani 1 1 d . . . . .
O9 O -0.2139(5) 0.1835(5) 0.2562(5) 0.0380(11) Uani 1 1 d . . . . .
O10 O -0.0900(4) 0.3338(4) 0.7324(4) 0.0238(8) Uani 1 1 d . . . . .
O11 O 0.1125(4) 0.3890(4) 0.8982(4) 0.0282(9) Uani 1 1 d . . . . .
O12 O -0.0634(5) 0.3636(5) 0.9428(5) 0.0361(11) Uani 1 1 d . . . . .
N1 N 0.7504(5) 0.0393(4) 0.7039(5) 0.0188(9) Uani 1 1 d . . . . .
N2 N 0.4539(5) 0.4118(5) 0.2201(5) 0.0252(10) Uani 1 1 d . . . . .
N3 N -0.1237(5) 0.2274(5) 0.3726(5) 0.0229(10) Uani 1 1 d . . . . .
N4 N -0.0155(5) 0.3627(5) 0.8618(5) 0.0258(10) Uani 1 1 d . . . . .
C1 C 0.6549(6) 0.1105(5) 0.7028(6) 0.0185(10) Uani 1 1 d . . . . .
C2 C 0.6093(5) 0.1021(5) 0.8130(6) 0.0184(10) Uani 1 1 d . . . . .
C3 C 0.6997(6) 0.0129(5) 0.8730(6) 0.0224(11) Uani 1 1 d . . . . .
C4 C 0.7803(6) -0.0235(5) 0.8051(5) 0.0185(10) Uani 1 1 d . . . . .
C5 C 0.8705(6) -0.1079(5) 0.8327(6) 0.0226(11) Uani 1 1 d . . . . .
H5 H 0.925414 -0.130030 0.784698 0.027 Uiso 1 1 calc R U . . .
C6 C 0.8765(7) -0.1586(6) 0.9350(6) 0.0298(13) Uani 1 1 d . . . . .
H6 H 0.935624 -0.218691 0.956389 0.036 Uiso 1 1 calc R U . . .
C7 C 0.7983(7) -0.1236(6) 1.0062(6) 0.0316(14) Uani 1 1 d . . . . .
H7 H 0.806331 -0.158724 1.076783 0.038 Uiso 1 1 calc R U . . .
C8 C 0.7081(7) -0.0380(6) 0.9769(7) 0.0327(14) Uani 1 1 d . . . . .
H8 H 0.654015 -0.014781 1.025689 0.039 Uiso 1 1 calc R U . . .
C9 C 0.8209(5) 0.0169(5) 0.6143(6) 0.0203(11) Uani 1 1 d . . . . .
H9A H 0.795715 0.073198 0.557206 0.030 Uiso 1 1 calc R U . . .
H9B H 0.793965 -0.074800 0.554262 0.030 Uiso 1 1 calc R U . . .
H9C H 0.920068 0.037224 0.671513 0.030 Uiso 1 1 calc R U . . .
C10 C 0.4571(6) 0.0357(6) 0.7510(6) 0.0269(12) Uani 1 1 d . . . . .
H10A H 0.437872 -0.043780 0.672694 0.040 Uiso 1 1 calc R U . . .
H10B H 0.397772 0.095949 0.719243 0.040 Uiso 1 1 calc R U . . .
H10C H 0.439839 0.013093 0.821978 0.040 Uiso 1 1 calc R U . . .
C11 C 0.6389(7) 0.2365(6) 0.9244(6) 0.0273(12) Uani 1 1 d . . . . .
H11A H 0.580133 0.292964 0.883139 0.041 Uiso 1 1 calc R U . . .
H11B H 0.735074 0.276747 0.961471 0.041 Uiso 1 1 calc R U . . .
H11C H 0.620260 0.225186 0.999449 0.041 Uiso 1 1 calc R U . . .
C12 C 0.6044(6) 0.1804(5) 0.6077(6) 0.0197(10) Uani 1 1 d . . . . .
H12 H 0.649915 0.186513 0.552458 0.024 Uiso 1 1 calc R U . . .
C13 C 0.4945(5) 0.2379(5) 0.5937(5) 0.0179(10) Uani 1 1 d . . . . .
H13 H 0.456073 0.234849 0.655510 0.022 Uiso 1 1 calc R U . . .
C14 C 0.4275(6) 0.3040(5) 0.4956(5) 0.0184(10) Uani 1 1 d . . . . .
C15 C 0.3093(5) 0.3546(5) 0.5011(6) 0.0187(10) Uani 1 1 d . . . . .
C16 C 0.2430(6) 0.4239(5) 0.4105(6) 0.0219(11) Uani 1 1 d . . . . .
H16 H 0.165242 0.458579 0.413408 0.026 Uiso 1 1 calc R U . . .
C17 C 0.2897(6) 0.4412(5) 0.3199(6) 0.0239(11) Uani 1 1 d . . . . .
H17 H 0.245123 0.488077 0.260041 0.029 Uiso 1 1 calc R U . . .
C18 C 0.4035(6) 0.3896(5) 0.3153(5) 0.0191(10) Uani 1 1 d . . . . .
C19 C 0.4748(5) 0.3235(5) 0.4027(5) 0.0179(10) Uani 1 1 d . . . . .
H19 H 0.553878 0.292231 0.399399 0.022 Uiso 1 1 calc R U . . .

loop_
_atom_site_aniso_label
_atom_site_aniso_U_11
_atom_site_aniso_U_22
_atom_site_aniso_U_33
_atom_site_aniso_U_23
_atom_site_aniso_U_13
_atom_site_aniso_U_12
U1 0.01802(13) 0.01918(12) 0.01944(13) 0.00818(8) 0.01073(9) 0.00585(8)
O1 0.0174(18) 0.032(2) 0.022(2) 0.0123(17) 0.0136(16) 0.0072(16)
O2 0.057(3) 0.029(2) 0.024(2) 0.0157(19) 0.019(2) 0.008(2)
O3 0.035(3) 0.053(3) 0.036(3) 0.023(2) 0.024(2) 0.010(2)
O4 0.028(2) 0.0225(19) 0.033(2) 0.0156(18) 0.0184(19) 0.0104(16)
O5 0.025(2) 0.0208(18) 0.030(2) 0.0121(17) 0.0139(18) 0.0051(16)
O6 0.023(2) 0.045(3) 0.020(2) 0.009(2) 0.0118(18) -0.0041(19)
O7 0.024(2) 0.029(2) 0.023(2) 0.0099(17) 0.0120(17) 0.0056(16)
O8 0.025(2) 0.028(2) 0.023(2) 0.0076(17) 0.0108(17) 0.0038(16)
O9 0.033(2) 0.043(3) 0.025(2) 0.004(2) 0.005(2) 0.000(2)
O10 0.0171(19) 0.027(2) 0.026(2) 0.0076(17) 0.0103(17) 0.0019(15)
O11 0.021(2) 0.041(2) 0.024(2) 0.0103(19) 0.0113(17) 0.0097(18)
O12 0.039(3) 0.050(3) 0.038(3) 0.022(2) 0.029(2) 0.015(2)
N1 0.020(2) 0.020(2) 0.017(2) 0.0070(18) 0.0078(18) 0.0009(17)
N2 0.032(3) 0.022(2) 0.022(2) 0.005(2) 0.014(2) -0.001(2)
N3 0.025(2) 0.022(2) 0.019(2) 0.0069(19) 0.007(2) 0.0027(18)
N4 0.025(3) 0.030(3) 0.028(3) 0.011(2) 0.015(2) 0.011(2)
C1 0.022(3) 0.014(2) 0.017(2) 0.003(2) 0.009(2) -0.0001(19)
C2 0.021(3) 0.020(2) 0.020(3) 0.006(2) 0.016(2) 0.003(2)
C3 0.028(3) 0.019(2) 0.018(3) 0.004(2) 0.011(2) 0.002(2)
C4 0.022(3) 0.015(2) 0.012(2) 0.0019(19) 0.004(2) -0.0015(19)
C5 0.023(3) 0.019(2) 0.021(3) 0.007(2) 0.007(2) 0.002(2)
C6 0.034(3) 0.023(3) 0.024(3) 0.005(2) 0.005(3) 0.006(2)
C7 0.047(4) 0.026(3) 0.021(3) 0.012(2) 0.011(3) 0.007(3)
C8 0.046(4) 0.032(3) 0.024(3) 0.013(3) 0.017(3) 0.013(3)
C9 0.019(3) 0.024(3) 0.023(3) 0.008(2) 0.014(2) 0.006(2)
C10 0.030(3) 0.032(3) 0.023(3) 0.011(2) 0.015(3) 0.007(2)
C11 0.040(3) 0.026(3) 0.024(3) 0.009(2) 0.020(3) 0.010(2)
C12 0.023(3) 0.021(2) 0.016(2) 0.005(2) 0.010(2) 0.002(2)
C13 0.020(3) 0.018(2) 0.016(2) 0.005(2) 0.010(2) 0.003(2)
C14 0.023(3) 0.014(2) 0.017(2) 0.002(2) 0.009(2) 0.0010(19)
C15 0.018(2) 0.023(3) 0.017(3) 0.007(2) 0.009(2) 0.006(2)
C16 0.025(3) 0.017(2) 0.026(3) 0.007(2) 0.013(2) 0.004(2)
C17 0.028(3) 0.020(3) 0.024(3) 0.010(2) 0.009(2) 0.004(2)
C18 0.022(3) 0.018(2) 0.016(2) 0.002(2) 0.009(2) -0.001(2)
C19 0.016(2) 0.016(2) 0.018(3) 0.002(2) 0.006(2) 0.0023(19)

loop_
_atom_type_symbol
_atom_type_description
_atom_type_scat_dispersion_real
_atom_type_scat_dispersion_imag
_atom_type_scat_source
C C 0.0033 0.0016 'International Tables Vol C Tables 4.2.6.8 and 6.1.1.4'
H H 0.0000 0.0000 'International Tables Vol C Tables 4.2.6.8 and 6.1.1.4'
N N 0.0061 0.0033 'International Tables Vol C Tables 4.2.6.8 and 6.1.1.4'
O O 0.0106 0.0060 'International Tables Vol C Tables 4.2.6.8 and 6.1.1.4'
U U -9.6767 9.6646 'International Tables Vol C Tables 4.2.6.8 and 6.1.1.4'

loop_
_geom_angle_atom_site_label_1
_geom_angle_atom_site_label_2
_geom_angle_atom_site_label_3
_geom_angle
_geom_angle_site_symmetry_1
_geom_angle_site_symmetry_3
_geom_angle_publ_flag
O1 U1 O6 68.45(14) . . ?
O1 U1 O7 68.57(14) . . ?
O1 U1 O8 119.49(14) . . ?
O1 U1 O10 178.43(13) . . ?
O1 U1 O11 130.04(14) . . ?
O4 U1 O1 89.63(16) . . ?
O4 U1 O6 91.27(18) . . ?
O4 U1 O7 87.98(17) . . ?
O4 U1 O8 90.31(17) . . ?
O4 U1 O10 88.93(16) . . ?
O4 U1 O11 85.29(17) . . ?
O5 U1 O1 91.92(17) . . ?
O5 U1 O4 178.45(16) . . ?
O5 U1 O6 89.24(18) . . ?
O5 U1 O7 92.65(17) . . ?
O5 U1 O8 88.98(17) . . ?
O5 U1 O10 89.52(16) . . ?
O5 U1 O11 93.66(17) . . ?
O6 U1 O8 171.92(13) . . ?
O6 U1 O10 112.21(13) . . ?
O6 U1 O11 62.03(13) . . ?
O7 U1 O6 137.02(13) . . ?
O7 U1 O8 50.96(13) . . ?
O7 U1 O10 110.74(13) . . ?
O7 U1 O11 160.03(14) . . ?
O8 U1 O11 110.23(13) . . ?
O10 U1 O8 59.89(13) . . ?
O10 U1 O11 50.45(13) . . ?
C15 O1 U1 148.3(4) . . ?
U1 O6 H6A 118(5) . . ?
U1 O6 H6B 122(5) . . ?
H6A O6 H6B 110(7) . . ?
N3 O7 U1 97.8(3) . . ?
N3 O8 U1 96.9(3) . . ?
N4 O10 U1 98.0(3) . . ?
N4 O11 U1 96.9(3) . . ?
C1 N1 C4 111.9(4) . . ?
C1 N1 C9 128.4(4) . . ?
C4 N1 C9 119.7(4) . . ?
O2 N2 C18 118.1(5) . . ?
O3 N2 O2 122.4(5) . . ?
O3 N2 C18 119.4(5) . . ?
O7 N3 O8 114.3(4) . . ?
O9 N3 O7 123.2(5) . . ?
O9 N3 O8 122.5(5) . . ?
O11 N4 O10 114.4(5) . . ?
O12 N4 O10 122.3(5) . . ?
O12 N4 O11 123.2(5) . . ?
N1 C1 C2 109.7(4) . . ?
N1 C1 C12 122.6(5) . . ?
C12 C1 C2 127.7(5) . . ?
C1 C2 C10 113.1(5) . . ?
C1 C2 C11 112.1(4) . . ?
C3 C2 C1 100.5(4) . . ?
C3 C2 C10 108.9(4) . . ?
C3 C2 C11 110.9(5) . . ?
C11 C2 C10 110.9(4) . . ?
C4 C3 C2 110.1(5) . . ?
C4 C3 C8 119.1(5) . . ?
C8 C3 C2 130.8(5) . . ?
C3 C4 N1 107.8(5) . . ?
C5 C4 N1 128.0(5) . . ?
C5 C4 C3 124.1(5) . . ?
C4 C5 H5 122.0 . . ?
C4 C5 C6 116.0(5) . . ?
C6 C5 H5 122.0 . . ?
C5 C6 H6 119.2 . . ?
C7 C6 C5 121.5(6) . . ?
C7 C6 H6 119.2 . . ?
C6 C7 H7 119.2 . . ?
C6 C7 C8 121.5(6) . . ?
C8 C7 H7 119.2 . . ?
C3 C8 H8 121.1 . . ?
C7 C8 C3 117.7(6) . . ?
C7 C8 H8 121.1 . . ?
N1 C9 H9A 109.5 . . ?
N1 C9 H9B 109.5 . . ?
N1 C9 H9C 109.5 . . ?
H9A C9 H9B 109.5 . . ?
H9A C9 H9C 109.5 . . ?
H9B C9 H9C 109.5 . . ?
C2 C10 H10A 109.5 . . ?
C2 C10 H10B 109.5 . . ?
C2 C10 H10C 109.5 . . ?
H10A C10 H10B 109.5 . . ?
H10A C10 H10C 109.5 . . ?
H10B C10 H10C 109.5 . . ?
C2 C11 H11A 109.5 . . ?
C2 C11 H11B 109.5 . . ?
C2 C11 H11C 109.5 . . ?
H11A C11 H11B 109.5 . . ?
H11A C11 H11C 109.5 . . ?
H11B C11 H11C 109.5 . . ?
C1 C12 H12 118.8 . . ?
C13 C12 C1 122.3(5) . . ?
C13 C12 H12 118.8 . . ?
C12 C13 H13 116.0 . . ?
C12 C13 C14 127.9(5) . . ?
C14 C13 H13 116.0 . . ?
C15 C14 C13 116.4(5) . . ?
C19 C14 C13 123.5(5) . . ?
C19 C14 C15 120.0(5) . . ?
O1 C15 C14 119.1(5) . . ?
O1 C15 C16 122.3(5) . . ?
C16 C15 C14 118.6(5) . . ?
C15 C16 H16 119.6 . . ?
C17 C16 C15 120.7(5) . . ?
C17 C16 H16 119.6 . . ?
C16 C17 H17 120.2 . . ?
C16 C17 C18 119.5(5) . . ?
C18 C17 H17 120.2 . . ?
C17 C18 N2 118.7(5) . . ?
C19 C18 N2 118.5(5) . . ?
C19 C18 C17 122.7(5) . . ?
C14 C19 H19 120.8 . . ?
C18 C19 C14 118.4(5) . . ?
C18 C19 H19 120.8 . . ?

loop_
_geom_bond_atom_site_label_1
_geom_bond_atom_site_label_2
_geom_bond_distance
_geom_bond_site_symmetry_2
_geom_bond_publ_flag
U1 O1 2.275(4) . ?
U1 O4 1.775(4) . ?
U1 O5 1.761(4) . ?
U1 O6 2.502(4) . ?
U1 O7 2.501(4) . ?
U1 O8 2.516(4) . ?
U1 O10 2.503(4) . ?
U1 O11 2.526(4) . ?
O1 C15 1.292(6) . ?
O2 N2 1.242(6) . ?
O3 N2 1.218(7) . ?
O6 H6A 0.83(5) . ?
O6 H6B 0.83(5) . ?
O7 N3 1.281(6) . ?
O8 N3 1.287(6) . ?
O9 N3 1.207(7) . ?
O10 N4 1.275(7) . ?
O11 N4 1.274(6) . ?
O12 N4 1.215(7) . ?
N1 C1 1.322(7) . ?
N1 C4 1.425(7) . ?
N1 C9 1.469(7) . ?
N2 C18 1.453(7) . ?
C1 C2 1.531(7) . ?
C1 C12 1.432(8) . ?
C2 C3 1.513(8) . ?
C2 C10 1.554(8) . ?
C2 C11 1.543(8) . ?
C3 C4 1.380(8) . ?
C3 C8 1.402(8) . ?
C4 C5 1.379(8) . ?
C5 H5 0.9500 . ?
C5 C6 1.391(8) . ?
C6 H6 0.9500 . ?
C6 C7 1.382(10) . ?
C7 H7 0.9500 . ?
C7 C8 1.392(9) . ?
C8 H8 0.9500 . ?
C9 H9A 0.9800 . ?
C9 H9B 0.9800 . ?
C9 H9C 0.9800 . ?
C10 H10A 0.9800 . ?
C10 H10B 0.9800 . ?
C10 H10C 0.9800 . ?
C11 H11A 0.9800 . ?
C11 H11B 0.9800 . ?
C11 H11C 0.9800 . ?
C12 H12 0.9500 . ?
C12 C13 1.348(7) . ?
C13 H13 0.9500 . ?
C13 C14 1.455(7) . ?
C14 C15 1.438(7) . ?
C14 C19 1.396(7) . ?
C15 C16 1.422(8) . ?
C16 H16 0.9500 . ?
C16 C17 1.359(8) . ?
C17 H17 0.9500 . ?
C17 C18 1.396(8) . ?
C18 C19 1.386(8) . ?
C19 H19 0.9500 . ?

loop_
_geom_hbond_atom_site_label_D
_geom_hbond_atom_site_label_H
_geom_hbond_atom_site_label_A
_geom_hbond_distance_DH
_geom_hbond_distance_HA
_geom_hbond_distance_DA
_geom_hbond_angle_DHA
_geom_hbond_site_symmetry_A
_geom_hbond_publ_flag
O6 H6A O2 0.83(5) 2.43(6) 3.161(6) 147(6) 2_666 yes
O6 H6A O3 0.83(5) 2.26(5) 3.037(6) 157(7) 2_666 yes
O6 H6B O2 0.83(5) 2.10(5) 2.918(6) 170(6) 1_556 yes

loop_
_geom_torsion_atom_site_label_1
_geom_torsion_atom_site_label_2
_geom_torsion_atom_site_label_3
_geom_torsion_atom_site_label_4
_geom_torsion
_geom_torsion_site_symmetry_1
_geom_torsion_site_symmetry_2
_geom_torsion_site_symmetry_3
_geom_torsion_site_symmetry_4
_geom_torsion_publ_flag
U1 O1 C15 C14 -165.5(5) . . . . ?
U1 O1 C15 C16 14.5(10) . . . . ?
U1 O7 N3 O8 -0.3(5) . . . . ?
U1 O7 N3 O9 179.3(5) . . . . ?
U1 O8 N3 O7 0.3(5) . . . . ?
U1 O8 N3 O9 -179.3(5) . . . . ?
U1 O10 N4 O11 4.6(5) . . . . ?
U1 O10 N4 O12 -174.8(5) . . . . ?
U1 O11 N4 O10 -4.6(5) . . . . ?
U1 O11 N4 O12 174.9(5) . . . . ?
O1 C15 C16 C17 -179.4(5) . . . . ?
O2 N2 C18 C17 3.6(7) . . . . ?
O2 N2 C18 C19 -173.2(5) . . . . ?
O3 N2 C18 C17 -177.6(5) . . . . ?
O3 N2 C18 C19 5.6(8) . . . . ?
N1 C1 C2 C3 0.2(5) . . . . ?
N1 C1 C2 C10 -115.7(5) . . . . ?
N1 C1 C2 C11 118.0(5) . . . . ?
N1 C1 C12 C13 170.6(5) . . . . ?
N1 C4 C5 C6 -178.0(5) . . . . ?
N2 C18 C19 C14 179.0(5) . . . . ?
C1 N1 C4 C3 -1.1(6) . . . . ?
C1 N1 C4 C5 177.9(5) . . . . ?
C1 C2 C3 C4 -0.8(6) . . . . ?
C1 C2 C3 C8 -178.2(6) . . . . ?
C1 C12 C13 C14 -175.6(5) . . . . ?
C2 C1 C12 C13 -8.0(9) . . . . ?
C2 C3 C4 N1 1.2(6) . . . . ?
C2 C3 C4 C5 -177.8(5) . . . . ?
C2 C3 C8 C7 177.1(6) . . . . ?
C3 C4 C5 C6 0.8(8) . . . . ?
C4 N1 C1 C2 0.5(6) . . . . ?
C4 N1 C1 C12 -178.3(5) . . . . ?
C4 C3 C8 C7 -0.1(9) . . . . ?
C4 C5 C6 C7 -1.4(9) . . . . ?
C5 C6 C7 C8 1.3(10) . . . . ?
C6 C7 C8 C3 -0.5(10) . . . . ?
C8 C3 C4 N1 178.9(5) . . . . ?
C8 C3 C4 C5 -0.1(9) . . . . ?
C9 N1 C1 C2 178.6(5) . . . . ?
C9 N1 C1 C12 -0.2(8) . . . . ?
C9 N1 C4 C3 -179.3(5) . . . . ?
C9 N1 C4 C5 -0.4(8) . . . . ?
C10 C2 C3 C4 118.1(5) . . . . ?
C10 C2 C3 C8 -59.2(8) . . . . ?
C11 C2 C3 C4 -119.5(5) . . . . ?
C11 C2 C3 C8 63.1(8) . . . . ?
C12 C1 C2 C3 178.9(5) . . . . ?
C12 C1 C2 C10 63.0(7) . . . . ?
C12 C1 C2 C11 -63.3(7) . . . . ?
C12 C13 C14 C15 178.7(5) . . . . ?
C12 C13 C14 C19 -3.5(9) . . . . ?
C13 C14 C15 O1 -2.2(7) . . . . ?
C13 C14 C15 C16 177.9(5) . . . . ?
C13 C14 C19 C18 -179.1(5) . . . . ?
C14 C15 C16 C17 0.5(8) . . . . ?
C15 C14 C19 C18 -1.4(7) . . . . ?
C15 C16 C17 C18 0.3(8) . . . . ?
C16 C17 C18 N2 -178.5(5) . . . . ?
C16 C17 C18 C19 -1.8(8) . . . . ?
C17 C18 C19 C14 2.3(8) . . . . ?
C19 C14 C15 O1 179.9(5) . . . . ?
C19 C14 C15 C16 0.0(8) . . . . ?
